data_7054849
loop_
_publ_author_name
'Jayaratna, Naleen B.'
'Hettiarachchi, Champika V.'
'Yousufuddin, Muhammed'
'Rasika Dias, H. V.'

_publ_section_title
;
 Isolable arene sandwiched copper(i) pyrazolates
;
_journal_issue 7
_journal_name_full 'New J. Chem.'
_journal_page_first 5092
_journal_paper_doi 10.1039/C5NJ01002K
_journal_volume 39
_journal_year 2015
_chemical_formula_moiety 'C15 H3 Cu3 F18 N6, C9 H12'
_chemical_formula_sum 'C24 H15 Cu3 F18 N6'
_chemical_formula_weight 920.04
_space_group_crystal_system trigonal
_space_group_IT_number 161
_space_group_name_Hall 'R 3 -2"c'
_space_group_name_H-M_alt 'R 3 c :H'
_atom_sites_solution_hydrogens geom
_audit_creation_date 2015-03-07
_audit_creation_method
;
Olex2 1.2
(compiled 2015.01.26 svn.r3150 for OlexSys, GUI svn.r4998)
;
_audit_update_record
;
2015-05-10 deposited with the CCDC.
2015-05-12 downloaded from the CCDC.
;
_cell_angle_alpha 90
_cell_angle_beta 90
_cell_angle_gamma 120
_cell_formula_units_Z 6
_cell_length_a 19.975(2)
_cell_length_b 19.975(2)
_cell_length_c 13.2744(14)
_cell_measurement_reflns_used 9977
_cell_measurement_temperature 150(2)
_cell_volume 4586.9(8)
_computing_cell_refinement 'SAINT v8.34A (Bruker, 2013)'
_computing_data_reduction 'SAINT v8.34A (Bruker, 2013)'
_computing_molecular_graphics 'Olex2 (Dolomanov et al., 2009)'
_computing_publication_material 'Olex2 (Dolomanov et al., 2009)'
_computing_structure_refinement 'ShelXL (Sheldrick, 2008)'
_diffrn_ambient_temperature 150.0
_diffrn_measured_fraction_theta_full 0.996
_diffrn_measured_fraction_theta_max 0.988
_diffrn_measurement_device_type 'Bruker D8 Quest CCD'
_diffrn_measurement_method '\f and \w scans'
_diffrn_radiation_type MoK\a
_diffrn_radiation_wavelength 0.71073
_diffrn_reflns_av_R_equivalents 0.0274
_diffrn_reflns_av_unetI/netI 0.0311
_diffrn_reflns_Laue_measured_fraction_full 0.996
_diffrn_reflns_Laue_measured_fraction_max 0.988
_diffrn_reflns_limit_h_max 35
_diffrn_reflns_limit_h_min -35
_diffrn_reflns_limit_k_max 35
_diffrn_reflns_limit_k_min -35
_diffrn_reflns_limit_l_max 23
_diffrn_reflns_limit_l_min -23
_diffrn_reflns_number 36711
_diffrn_reflns_point_group_measured_fraction_full 0.989
_diffrn_reflns_point_group_measured_fraction_max 0.975
_diffrn_reflns_theta_full 25.000
_diffrn_reflns_theta_max 40.268
_diffrn_reflns_theta_min 3.474
_diffrn_standards_number 0
_exptl_absorpt_coefficient_mu 2.207
_exptl_absorpt_correction_T_max 0.9029
_exptl_absorpt_correction_T_min 0.7449
_exptl_absorpt_correction_type numerical
_exptl_absorpt_process_details SADABS
_exptl_crystal_colour colourless
_exptl_crystal_colour_primary colourless
_exptl_crystal_density_diffrn 1.998
_exptl_crystal_description prism
_exptl_crystal_F_000 2700
_exptl_crystal_size_max 0.41
_exptl_crystal_size_mid 0.31
_exptl_crystal_size_min 0.26
_refine_diff_density_max 0.448
_refine_diff_density_min -0.419
_refine_diff_density_rms 0.071
_refine_ls_abs_structure_details
;
 Flack x determined using 2575 quotients [(I+)-(I-)]/[(I+)+(I-)]
 (Parsons, Flack and Wagner, Acta Cryst. B69 (2013) 249-259).
;
_refine_ls_abs_structure_Flack 0.021(3)
_refine_ls_extinction_method none
_refine_ls_goodness_of_fit_ref 1.032
_refine_ls_hydrogen_treatment constr
_refine_ls_matrix_type full
_refine_ls_number_parameters 155
_refine_ls_number_reflns 6277
_refine_ls_number_restraints 1
_refine_ls_restrained_S_all 1.032
_refine_ls_R_factor_all 0.0341
_refine_ls_R_factor_gt 0.0275
_refine_ls_shift/su_max 0.001
_refine_ls_shift/su_mean 0.000
_refine_ls_structure_factor_coef Fsqd
_refine_ls_weighting_details 'w=1/[\s^2^(Fo^2^)+(0.0330P)^2^+1.4054P] where P=(Fo^2^+2Fc^2^)/3'
_refine_ls_weighting_scheme calc
_refine_ls_wR_factor_gt 0.0634
_refine_ls_wR_factor_ref 0.0659
_reflns_Friedel_coverage 0.968
_reflns_Friedel_fraction_full 0.983
_reflns_Friedel_fraction_max 0.962
_reflns_number_gt 5699
_reflns_number_total 6277
_reflns_threshold_expression 'I > 2\s(I)'
_cod_data_source_file c5nj01002k2.cif
_cod_data_source_block rad202_0m_a
_cod_depositor_comments 'Adding full bibliography for 7054848--7054850.cif.'
_cod_original_cell_volume 4586.8(11)
_cod_database_code 7054849
_shelx_space_group_comment
;
The symmetry employed for this shelxl refinement is uniquely defined
by the following loop, which should always be used as a source of
symmetry information in preference to the above space-group names.
They are only intended as comments.
;
_shelx_estimated_absorpt_t_max 0.598
_shelx_estimated_absorpt_t_min 0.465
_olex2_refinement_description
;
1. Fixed Uiso
 At 1.2 times of:
  All C(H) groups
 At 1.5 times of:
  All C(H,H,H) groups
2.a Aromatic/amide H refined with riding coordinates:
 C2(H2), C7(H7)
2.b Idealised Me refined as rotating group:
 C8(H8A,H8B,H8C)
;
_shelx_shelxl_version_number 2014/7
_olex2_submission_special_instructions 'No special instructions were received'

loop_
_space_group_symop_id
_space_group_symop_operation_xyz
1 'x, y, z'
2 '-y, x-y, z'
3 '-x+y, -x, z'
4 '-y, -x, z+1/2'
5 '-x+y, y, z+1/2'
6 'x, x-y, z+1/2'
7 'x+2/3, y+1/3, z+1/3'
8 '-y+2/3, x-y+1/3, z+1/3'
9 '-x+y+2/3, -x+1/3, z+1/3'
10 '-y+2/3, -x+1/3, z+5/6'
11 '-x+y+2/3, y+1/3, z+5/6'
12 'x+2/3, x-y+1/3, z+5/6'
13 'x+1/3, y+2/3, z+2/3'
14 '-y+1/3, x-y+2/3, z+2/3'
15 '-x+y+1/3, -x+2/3, z+2/3'
16 '-y+1/3, -x+2/3, z+7/6'
17 '-x+y+1/3, y+2/3, z+7/6'
18 'x+1/3, x-y+2/3, z+7/6'

loop_
_atom_site_label
_atom_site_type_symbol
_atom_site_fract_x
_atom_site_fract_y
_atom_site_fract_z
_atom_site_U_iso_or_equiv
_atom_site_adp_type
_atom_site_occupancy
_atom_site_site_symmetry_order
_atom_site_calc_flag
_atom_site_refinement_flags_posn
Cu Cu 0.36546(2) 0.59489(2) 0.44746(2) 0.01890(4) Uani 1 1 d .
F1 F 0.30852(16) 0.42304(16) 0.57809(16) 0.0696(7) Uani 1 1 d .
F2 F 0.23200(10) 0.32432(9) 0.4906(2) 0.0597(6) Uani 1 1 d .
F3 F 0.33312(11) 0.41712(13) 0.42519(17) 0.0574(5) Uani 1 1 d .
F4 F 0.00658(8) 0.39413(9) 0.4017(2) 0.0577(5) Uani 1 1 d .
F5 F 0.07039(12) 0.48717(19) 0.29984(16) 0.0751(8) Uani 1 1 d .
F6 F 0.05333(12) 0.51007(14) 0.4504(2) 0.0643(6) Uani 1 1 d .
N1 N 0.26278(8) 0.51507(7) 0.45645(10) 0.0180(2) Uani 1 1 d .
N2 N 0.20664(8) 0.53196(7) 0.43416(10) 0.0173(2) Uani 1 1 d .
C1 C 0.22944(9) 0.43750(9) 0.46059(13) 0.0207(2) Uani 1 1 d .
C2 C 0.15092(10) 0.40257(9) 0.44047(14) 0.0223(3) Uani 1 1 d .
H2 H 0.1138 0.3490 0.4386 0.027 Uiso 1 1 calc R
C3 C 0.13980(9) 0.46469(9) 0.42381(12) 0.0193(2) Uani 1 1 d .
C4 C 0.27515(11) 0.40011(11) 0.48902(18) 0.0291(3) Uani 1 1 d .
C5 C 0.06734(10) 0.46387(11) 0.39375(16) 0.0273(3) Uani 1 1 d .
C6 C 0.40898(11) 0.67912(12) 0.69613(13) 0.0247(3) Uani 1 1 d .
C7 C 0.34548(12) 0.60425(10) 0.69595(14) 0.0253(3) Uani 1 1 d .
H7 H 0.3539 0.5614 0.6957 0.030 Uiso 1 1 calc R
C8 C 0.49037(14) 0.69250(17) 0.69884(16) 0.0366(5) Uani 1 1 d .
H8A H 0.5034 0.6801 0.6329 0.055 Uiso 1 1 calc GR
H8B H 0.4940 0.6593 0.7504 0.055 Uiso 1 1 calc GR
H8C H 0.5265 0.7468 0.7150 0.055 Uiso 1 1 calc GR

loop_
_atom_site_aniso_label
_atom_site_aniso_U_11
_atom_site_aniso_U_22
_atom_site_aniso_U_33
_atom_site_aniso_U_23
_atom_site_aniso_U_13
_atom_site_aniso_U_12
Cu 0.01351(7) 0.01619(8) 0.02467(8) -0.00049(6) -0.00091(6) 0.00568(6)
F1 0.1023(18) 0.0924(17) 0.0582(11) -0.0286(11) -0.0449(12) 0.0816(16)
F2 0.0374(8) 0.0201(6) 0.1211(18) 0.0134(8) -0.0118(9) 0.0139(5)
F3 0.0473(9) 0.0592(11) 0.0858(15) 0.0207(10) 0.0208(9) 0.0417(9)
F4 0.0177(5) 0.0275(6) 0.1173(17) 0.0028(8) -0.0094(7) 0.0032(5)
F5 0.0397(9) 0.133(2) 0.0571(11) 0.0412(13) 0.0008(8) 0.0466(12)
F6 0.0418(9) 0.0650(12) 0.1041(18) -0.0368(11) -0.0165(10) 0.0403(9)
N1 0.0151(5) 0.0149(5) 0.0221(5) 0.0002(4) -0.0009(4) 0.0061(4)
N2 0.0156(5) 0.0136(4) 0.0210(5) -0.0001(4) -0.0002(4) 0.0059(4)
C1 0.0183(5) 0.0160(5) 0.0275(7) 0.0001(5) -0.0022(5) 0.0083(5)
C2 0.0190(6) 0.0136(5) 0.0310(7) -0.0004(5) -0.0011(5) 0.0056(5)
C3 0.0144(5) 0.0154(5) 0.0253(6) -0.0007(5) -0.0003(4) 0.0053(4)
C4 0.0256(7) 0.0200(7) 0.0437(10) -0.0009(6) -0.0062(7) 0.0130(6)
C5 0.0162(6) 0.0234(7) 0.0400(9) 0.0009(6) -0.0010(6) 0.0081(5)
C6 0.0258(7) 0.0319(8) 0.0171(6) 0.0001(6) -0.0007(5) 0.0149(6)
C7 0.0317(8) 0.0277(7) 0.0192(6) 0.0011(6) -0.0003(5) 0.0168(7)
C8 0.0298(9) 0.0549(13) 0.0289(9) 0.0016(8) -0.0013(7) 0.0241(9)

loop_
_atom_type_symbol
_atom_type_description
_atom_type_scat_dispersion_real
_atom_type_scat_dispersion_imag
_atom_type_scat_source
C C 0.0033 0.0016 'International Tables Vol C Tables 4.2.6.8 and 6.1.1.4'
H H 0.0000 0.0000 'International Tables Vol C Tables 4.2.6.8 and 6.1.1.4'
N N 0.0061 0.0033 'International Tables Vol C Tables 4.2.6.8 and 6.1.1.4'
F F 0.0171 0.0103 'International Tables Vol C Tables 4.2.6.8 and 6.1.1.4'
Cu Cu 0.3201 1.2651 'International Tables Vol C Tables 4.2.6.8 and 6.1.1.4'

loop_
_geom_angle_atom_site_label_1
_geom_angle_atom_site_label_2
_geom_angle_atom_site_label_3
_geom_angle
_geom_angle_site_symmetry_1
_geom_angle_site_symmetry_3
N1 Cu N2 178.25(6) . 2_665
N2 N1 Cu 117.73(10) . .
C1 N1 Cu 133.18(12) . .
C1 N1 N2 107.48(13) . .
N1 N2 Cu 118.24(10) . 3_565
C3 N2 Cu 132.77(11) . 3_565
C3 N2 N1 107.75(13) . .
N1 C1 C2 110.80(14) . .
N1 C1 C4 120.86(15) . .
C2 C1 C4 128.27(15) . .
C1 C2 H2 128.4 . .
C3 C2 C1 103.17(13) . .
C3 C2 H2 128.4 . .
N2 C3 C2 110.79(14) . .
N2 C3 C5 120.68(14) . .
C2 C3 C5 128.48(15) . .
F1 C4 F3 104.9(2) . .
F1 C4 C1 112.49(17) . .
F2 C4 F1 108.2(2) . .
F2 C4 F3 106.8(2) . .
F2 C4 C1 111.61(16) . .
F3 C4 C1 112.51(18) . .
F4 C5 F5 107.7(2) . .
F4 C5 F6 106.7(2) . .
F4 C5 C3 111.46(16) . .
F5 C5 F6 106.2(2) . .
F5 C5 C3 112.00(16) . .
F6 C5 C3 112.45(17) . .
C7 C6 C7 118.64(18) 2_665 .
C7 C6 C8 120.6(2) 2_665 .
C7 C6 C8 120.71(19) . .
C6 C7 C6 121.36(18) 3_565 .
C6 C7 H7 119.3 . .
C6 C7 H7 119.3 3_565 .
C6 C8 H8A 109.5 . .
C6 C8 H8B 109.5 . .
C6 C8 H8C 109.5 . .
H8A C8 H8B 109.5 . .
H8A C8 H8C 109.5 . .
H8B C8 H8C 109.5 . .

loop_
_geom_bond_atom_site_label_1
_geom_bond_atom_site_label_2
_geom_bond_distance
_geom_bond_site_symmetry_2
Cu N1 1.8689(13) .
Cu N2 1.8720(13) 2_665
F1 C4 1.322(3) .
F2 C4 1.315(2) .
F3 C4 1.335(3) .
F4 C5 1.317(2) .
F5 C5 1.321(3) .
F6 C5 1.324(3) .
N1 N2 1.3554(19) .
N1 C1 1.347(2) .
N2 Cu 1.8720(13) 3_565
N2 C3 1.346(2) .
C1 C2 1.387(2) .
C1 C4 1.489(2) .
C2 H2 0.9500 .
C2 C3 1.383(2) .
C3 C5 1.494(2) .
C6 C7 1.392(3) 2_665
C6 C7 1.396(3) .
C6 C8 1.510(3) .
C7 C6 1.392(3) 3_565
C7 H7 0.9500 .
C8 H8A 0.9800 .
C8 H8B 0.9800 .
C8 H8C 0.9800 .

loop_
_geom_torsion_atom_site_label_1
_geom_torsion_atom_site_label_2
_geom_torsion_atom_site_label_3
_geom_torsion_atom_site_label_4
_geom_torsion
_geom_torsion_site_symmetry_1
_geom_torsion_site_symmetry_4
Cu N1 N2 Cu -24.33(15) . 3_565
Cu N1 N2 C3 166.78(11) . .
Cu N1 C1 C2 -164.37(13) . .
Cu N1 C1 C4 18.6(3) . .
Cu N2 C3 C2 -165.86(12) 3_565 .
Cu N2 C3 C5 16.5(3) 3_565 .
N1 N2 C3 C2 0.77(19) . .
N1 N2 C3 C5 -176.83(15) . .
N1 C1 C2 C3 0.1(2) . .
N1 C1 C4 F1 57.0(3) . .
N1 C1 C4 F2 178.8(2) . .
N1 C1 C4 F3 -61.2(2) . .
N2 N1 C1 C2 0.32(19) . .
N2 N1 C1 C4 -176.75(17) . .
N2 C3 C5 F4 -170.96(19) . .
N2 C3 C5 F5 68.3(3) . .
N2 C3 C5 F6 -51.2(3) . .
C1 N1 N2 Cu 168.23(11) . 3_565
C1 N1 N2 C3 -0.66(18) . .
C1 C2 C3 N2 -0.6(2) . .
C1 C2 C3 C5 176.81(18) . .
C2 C1 C4 F1 -119.5(2) . .
C2 C1 C4 F2 2.3(3) . .
C2 C1 C4 F3 122.3(2) . .
C2 C3 C5 F4 11.9(3) . .
C2 C3 C5 F5 -108.8(3) . .
C2 C3 C5 F6 131.7(2) . .
C4 C1 C2 C3 176.93(19) . .
C7 C6 C7 C6 -0.3(3) 2_665 3_565
C8 C6 C7 C6 178.30(13) . 3_565
